data_7717655
loop_
_publ_author_name
'Bencini, Andrea'
'Romano, Giammarco Maria'
'Simonini Steiner, Yschtar Tecla'
'Bazzicalupi, Carla'
'Savastano, Matteo'
'Macedi, Eleonora'
'Rossi, Patrizia'
'Paoli, Paola'
'Innocenti, Massimo'
'Conti, Luca'
'Bartoli, Francesco'

_publ_section_title
;
 Zn(II)/Cd(II) selective binding and fluorescence sensing by using
 macrocyclic tetra-amines with different fluorophores. Clues for design of
 selective chemosensors for transition metals
;
_journal_name_full 'Dalton Transactions'
_journal_paper_doi 10.1039/D4DT02415J
_journal_year 2025
_chemical_formula_sum 'C18 H28 Cl2 Cu N5 O8.5'
_chemical_formula_weight 584.89
_space_group_crystal_system tetragonal
_space_group_IT_number 88
_space_group_name_Hall '-I 4ad'
_space_group_name_H-M_alt 'I 41/a :2'
_atom_sites_solution_hydrogens geom
_atom_sites_solution_primary direct
_atom_sites_solution_secondary difmap
_audit_creation_method SHELXL-2019/3
_audit_update_record
;
2024-10-17 deposited with the CCDC.	2024-12-11 downloaded from the CCDC.
;
_cell_angle_alpha 90
_cell_angle_beta 90
_cell_angle_gamma 90
_cell_formula_units_Z 16
_cell_length_a 17.3117(3)
_cell_length_b 17.3117(3)
_cell_length_c 31.2201(7)
_cell_measurement_reflns_used 2376
_cell_measurement_temperature 293(2)
_cell_measurement_theta_max 65
_cell_measurement_theta_min 4.5
_cell_volume 9356.5(3)
_computing_cell_refinement
;
CrysAlis RED, Oxford Diffraction Ltd.,
Version 1.171.32.5 (release 08-05-2007 CrysAlis171 .NET)
(compiled May  8 2007,13:10:02)
;
_computing_data_collection
;
CrysAlis CCD, Oxford Diffraction Ltd.,
Version 1.171.32.5 (release 08-05-2007 CrysAlis171 .NET)
(compiled May  8 2007,13:10:02)
;
_computing_data_reduction
;
CrysAlis RED, Oxford Diffraction Ltd.,
Version 1.171.32.5 (release 08-05-2007 CrysAlis171 .NET)
(compiled May  8 2007,13:10:02)
;
_computing_molecular_graphics 'Mercury 3.10.1'
_computing_publication_material 'PARST(Nardelli, 1995)'
_computing_structure_refinement 'SHELXL-2014/7 (Sheldrick, 2014)'
_computing_structure_solution 'SIR97 (Altomare 1997)'
_diffrn_ambient_temperature 293(2)
_diffrn_measured_fraction_theta_full 0.997
_diffrn_measured_fraction_theta_max 0.973
_diffrn_measurement_device_type 'Xcalibur, Onyx'
_diffrn_measurement_method '\w scans'
_diffrn_radiation_source 'Enhance (Cu) X-ray Source'
_diffrn_radiation_type CuK\a
_diffrn_radiation_wavelength 1.5418
_diffrn_reflns_av_R_equivalents 0.0394
_diffrn_reflns_av_unetI/netI 0.0468
_diffrn_reflns_Laue_measured_fraction_full 0.997
_diffrn_reflns_Laue_measured_fraction_max 0.973
_diffrn_reflns_limit_h_max 20
_diffrn_reflns_limit_h_min -16
_diffrn_reflns_limit_k_max 20
_diffrn_reflns_limit_k_min -18
_diffrn_reflns_limit_l_max 25
_diffrn_reflns_limit_l_min -37
_diffrn_reflns_number 10064
_diffrn_reflns_point_group_measured_fraction_full 0.997
_diffrn_reflns_point_group_measured_fraction_max 0.973
_diffrn_reflns_theta_full 67.680
_diffrn_reflns_theta_max 71.151
_diffrn_reflns_theta_min 4.590
_exptl_absorpt_coefficient_mu 3.939
_exptl_absorpt_correction_T_max 1.0000
_exptl_absorpt_correction_T_min 0.38
_exptl_absorpt_correction_type multi-scan
_exptl_absorpt_process_details
;
CrysAlisPro, Oxford Diffraction Ltd.,
Version 1.171.34.44 (release 25-10-2010 CrysAlis171 .NET)
(compiled Oct 25 2010,18:11:34)
Empirical absorption correction using spherical harmonics,
 implemented in SCALE3 ABSPACK scaling algorithm.
;
_exptl_crystal_colour blue
_exptl_crystal_density_diffrn 1.661
_exptl_crystal_description prismatic
_exptl_crystal_F_000 4832
_exptl_crystal_size_max 0.150
_exptl_crystal_size_mid 0.1
_exptl_crystal_size_min 0.1
_refine_diff_density_max 0.371
_refine_diff_density_min -0.675
_refine_diff_density_rms 0.068
_refine_ls_extinction_method none
_refine_ls_goodness_of_fit_ref 1.040
_refine_ls_hydrogen_treatment constr
_refine_ls_matrix_type full
_refine_ls_number_parameters 384
_refine_ls_number_reflns 4416
_refine_ls_number_restraints 0
_refine_ls_restrained_S_all 1.040
_refine_ls_R_factor_all 0.0944
_refine_ls_R_factor_gt 0.0579
_refine_ls_shift/su_max 0.002
_refine_ls_shift/su_mean 0.000
_refine_ls_structure_factor_coef Fsqd
_refine_ls_weighting_details 'w=1/[\s^2^(Fo^2^)+(0.0848P)^2^+12.9565P] where P=(Fo^2^+2Fc^2^)/3'
_refine_ls_weighting_scheme calc
_refine_ls_wR_factor_gt 0.1477
_refine_ls_wR_factor_ref 0.1766
_reflns_Friedel_coverage 0.000
_reflns_number_gt 2874
_reflns_number_total 4416
_reflns_threshold_expression 'I > 2\s(I)'
_cod_data_source_file d4dt02415j2.cif
_cod_data_source_block shelx
_cod_original_cell_volume 9356.5(4)
_cod_original_sg_symbol_H-M 'I 41/a'
_cod_original_formula_sum 'C18 H28 Cl2 Cu N5 O8.50'
_cod_database_code 7717655
_shelx_shelxl_version_number 2019/3
_shelx_space_group_comment
;
The symmetry employed for this shelxl refinement is uniquely defined
by the following loop, which should always be used as a source of
symmetry information in preference to the above space-group names.
They are only intended as comments.
;

loop_
_space_group_symop_operation_xyz
'x, y, z'
'-x, -y+1/2, z'
'-y+3/4, x+1/4, z+1/4'
'y+1/4, -x+1/4, z+1/4'
'x+1/2, y+1/2, z+1/2'
'-x+1/2, -y+1, z+1/2'
'-y+5/4, x+3/4, z+3/4'
'y+3/4, -x+3/4, z+3/4'
'-x, -y, -z'
'x, y-1/2, -z'
'y-3/4, -x-1/4, -z-1/4'
'-y-1/4, x-1/4, -z-1/4'
'-x+1/2, -y+1/2, -z+1/2'
'x+1/2, y, -z+1/2'
'y-1/4, -x+1/4, -z+1/4'
'-y+1/4, x+1/4, -z+1/4'

loop_
_atom_site_label
_atom_site_type_symbol
_atom_site_fract_x
_atom_site_fract_y
_atom_site_fract_z
_atom_site_U_iso_or_equiv
_atom_site_adp_type
_atom_site_occupancy
_atom_site_site_symmetry_order
_atom_site_calc_flag
_atom_site_refinement_flags_posn
_atom_site_refinement_flags_adp
_atom_site_refinement_flags_occupancy
_atom_site_disorder_assembly
_atom_site_disorder_group
Cu1 Cu 0.73800(4) 0.12289(4) 0.54425(2) 0.0538(2) Uani 1 1 d . . . . .
Cl1 Cl 0.51798(8) -0.05095(10) 0.59540(4) 0.0745(4) Uani 1 1 d . . . . .
Cl2 Cl 0.88314(9) 0.39834(8) 0.54484(4) 0.0705(4) Uani 1 1 d . . . . .
N3 N 0.7161(2) 0.1477(3) 0.48077(11) 0.0584(10) Uani 1 1 d . . . . .
N2 N 0.8355(2) 0.1850(3) 0.53680(12) 0.0599(10) Uani 1 1 d . . . . .
H2 H 0.825132 0.239961 0.541825 0.072 Uiso 1 1 calc R U . . .
N5 N 0.6526(2) 0.2109(2) 0.55293(11) 0.0505(9) Uani 1 1 d . . . . .
C4 C 0.6328(3) 0.2474(3) 0.59090(14) 0.0503(11) Uani 1 1 d . . . . .
C31 C 0.6257(3) 0.2381(3) 0.51650(15) 0.0564(12) Uani 1 1 d . . . . .
N4 N 0.6831(3) 0.0223(3) 0.53445(14) 0.0744(13) Uani 1 1 d . . . . .
H4 H 0.636118 0.021644 0.551942 0.089 Uiso 1 1 calc R U . . .
C30 C 0.5564(3) 0.3399(3) 0.5516(2) 0.0714(15) Uani 1 1 d . . . . .
H30 H 0.524106 0.382813 0.550547 0.086 Uiso 1 1 calc R U . . .
C6 C 0.5779(3) 0.3036(3) 0.51476(18) 0.0647(14) Uani 1 1 d . . . . .
H6A H 0.560879 0.322226 0.488447 0.078 Uiso 1 1 calc R U . . .
C7 C 0.6628(3) 0.2196(3) 0.62954(14) 0.0592(12) Uani 1 1 d . . . . .
H7 H 0.695489 0.176944 0.629467 0.071 Uiso 1 1 calc R U . . .
C29 C 0.5836(3) 0.3118(3) 0.59132(17) 0.0569(12) Uani 1 1 d . . . . .
N1 N 0.7971(3) 0.0666(3) 0.59073(14) 0.0726(13) Uani 1 1 d . . . . .
H1 H 0.790365 0.093168 0.618207 0.087 Uiso 1 1 calc R U . . .
C10 C 0.5648(3) 0.3453(3) 0.6316(2) 0.0742(16) Uani 1 1 d . . . . .
H10 H 0.531033 0.387096 0.632595 0.089 Uiso 1 1 calc R U . . .
C11 C 0.6439(3) 0.1920(4) 0.47635(15) 0.0684(15) Uani 1 1 d . . . . .
H11A H 0.601650 0.156718 0.470499 0.082 Uiso 1 1 calc R U . . .
H11B H 0.648415 0.226985 0.452219 0.082 Uiso 1 1 calc R U . . .
C12 C 0.7831(3) 0.1923(3) 0.46537(15) 0.0651(14) Uani 1 1 d . . . . .
H12A H 0.772664 0.247172 0.468098 0.078 Uiso 1 1 calc R U . . .
H12B H 0.792252 0.181066 0.435358 0.078 Uiso 1 1 calc R U . . .
C13 C 0.6442(3) 0.2547(3) 0.66750(15) 0.0666(14) Uani 1 1 d . . . . .
H13 H 0.664898 0.235954 0.692934 0.080 Uiso 1 1 calc R U . . .
C14 C 0.8537(3) 0.1716(3) 0.49123(16) 0.0649(13) Uani 1 1 d . . . . .
H14A H 0.867205 0.117849 0.486660 0.078 Uiso 1 1 calc R U . . .
H14B H 0.897177 0.203378 0.482594 0.078 Uiso 1 1 calc R U . . .
C15 C 0.5950(3) 0.3177(4) 0.66852(19) 0.0751(16) Uani 1 1 d . . . . .
H15 H 0.582680 0.340909 0.694503 0.090 Uiso 1 1 calc R U . . .
C16 C 0.7108(4) 0.0694(4) 0.46101(17) 0.0792(17) Uani 1 1 d . . . . .
H16A H 0.762208 0.047671 0.458039 0.095 Uiso 1 1 calc R U . . .
H16B H 0.688192 0.073464 0.432681 0.095 Uiso 1 1 calc R U . . .
C17 C 0.6610(4) 0.0160(4) 0.4891(2) 0.091(2) Uani 1 1 d . . . . .
H17A H 0.606978 0.029891 0.485858 0.110 Uiso 1 1 calc R U . . .
H17B H 0.667196 -0.036989 0.479669 0.110 Uiso 1 1 calc R U . . .
C18 C 0.8946(3) 0.1567(4) 0.5671(2) 0.0843(18) Uani 1 1 d . . . . .
H18A H 0.892544 0.186373 0.593407 0.101 Uiso 1 1 calc R U . . .
H18B H 0.945651 0.162687 0.554702 0.101 Uiso 1 1 calc R U . . .
C20 C 0.7663(4) -0.0127(4) 0.5935(2) 0.0889(19) Uani 1 1 d . . . . .
H20A H 0.724741 -0.014468 0.614302 0.107 Uiso 1 1 calc R U . . .
H20B H 0.806740 -0.047562 0.603005 0.107 Uiso 1 1 calc R U . . .
C22 C 0.7370(4) -0.0381(4) 0.5508(2) 0.090(2) Uani 1 1 d . . . . .
H22A H 0.710106 -0.087061 0.553553 0.109 Uiso 1 1 calc R U . . .
H22B H 0.779703 -0.044883 0.531105 0.109 Uiso 1 1 calc R U . . .
C26 C 0.8793(4) 0.0730(4) 0.5764(2) 0.0887(19) Uani 1 1 d . . . . .
H26A H 0.887545 0.042199 0.550820 0.106 Uiso 1 1 calc R U . . .
H26B H 0.913774 0.054641 0.598620 0.106 Uiso 1 1 calc R U . . .
O11 O 0.5659(6) 0.0261(4) 0.6032(3) 0.056(2) Uani 0.5 1 d . . P . .
O13 O 0.4366(7) -0.0222(7) 0.6061(3) 0.068(3) Uani 0.5 1 d . . P . .
O12 O 0.5184(10) -0.0583(10) 0.5512(5) 0.068(4) Uani 0.5 1 d . . P . .
O15 O 0.5450(6) -0.1017(5) 0.6211(3) 0.090(3) Uani 0.5 1 d . . P . .
O14 O 0.5814(8) -0.0295(14) 0.6148(4) 0.198(10) Uani 0.5 1 d . . P . .
O16 O 0.5291(8) -0.1428(5) 0.5873(3) 0.120(4) Uani 0.5 1 d . . P . .
O17 O 0.5155(14) -0.0322(12) 0.5528(6) 0.118(8) Uani 0.5 1 d . . P . .
O18 O 0.4552(8) -0.0488(8) 0.6211(4) 0.082(3) Uani 0.5 1 d . . P . .
O21 O 0.8926(6) 0.4640(6) 0.5158(4) 0.094(3) Uani 0.5 1 d . . P . .
O22 O 0.8094(5) 0.3751(7) 0.5487(3) 0.088(3) Uani 0.5 1 d . . P . .
O23 O 0.9234(5) 0.4155(8) 0.5830(3) 0.107(3) Uani 0.5 1 d . . P . .
O24 O 0.9319(5) 0.3381(5) 0.5230(3) 0.090(2) Uani 0.5 1 d . . P . .
O25 O 0.9105(4) 0.3466(5) 0.5773(2) 0.0648(18) Uani 0.5 1 d . . P . .
O26 O 0.8227(7) 0.3552(6) 0.5221(4) 0.104(4) Uani 0.5 1 d . . P . .
O27 O 0.9394(9) 0.4238(8) 0.5178(3) 0.134(5) Uani 0.5 1 d . . P . .
O28 O 0.8475(6) 0.4648(5) 0.5651(3) 0.101(3) Uani 0.5 1 d . . P . .
OW O 0.500000 0.250000 0.4186(3) 0.174(4) Uani 1 2 d S T P . .

loop_
_atom_site_aniso_label
_atom_site_aniso_U_11
_atom_site_aniso_U_22
_atom_site_aniso_U_33
_atom_site_aniso_U_23
_atom_site_aniso_U_13
_atom_site_aniso_U_12
Cu1 0.0538(4) 0.0673(5) 0.0404(4) 0.0006(3) 0.0059(3) 0.0063(3)
Cl1 0.0694(9) 0.1094(12) 0.0447(6) 0.0074(7) 0.0019(6) -0.0083(8)
Cl2 0.0819(10) 0.0742(9) 0.0555(7) -0.0125(6) -0.0218(7) 0.0068(7)
N3 0.063(3) 0.074(3) 0.0389(19) -0.0055(19) 0.0014(18) -0.010(2)
N2 0.055(2) 0.073(3) 0.052(2) -0.002(2) -0.0020(18) 0.007(2)
N5 0.047(2) 0.061(2) 0.0437(19) 0.0031(17) 0.0008(16) 0.0047(18)
C4 0.047(2) 0.057(3) 0.048(2) 0.000(2) 0.004(2) -0.005(2)
C31 0.047(3) 0.070(3) 0.052(3) 0.009(2) -0.006(2) -0.004(2)
N4 0.078(3) 0.082(3) 0.063(3) -0.001(2) 0.021(2) -0.007(3)
C30 0.062(3) 0.049(3) 0.103(4) -0.009(3) -0.021(3) 0.000(2)
C6 0.058(3) 0.067(3) 0.069(3) 0.008(3) -0.025(3) -0.008(3)
C7 0.065(3) 0.066(3) 0.047(3) 0.005(2) 0.010(2) 0.002(2)
C29 0.040(2) 0.060(3) 0.070(3) -0.003(2) -0.003(2) -0.003(2)
N1 0.082(3) 0.078(3) 0.058(2) 0.009(2) 0.009(2) 0.026(3)
C10 0.046(3) 0.069(4) 0.108(5) -0.035(3) 0.012(3) -0.001(3)
C11 0.065(3) 0.094(4) 0.046(3) -0.001(3) -0.011(2) -0.008(3)
C12 0.077(4) 0.077(4) 0.041(2) 0.000(2) 0.009(2) -0.012(3)
C13 0.077(4) 0.079(4) 0.044(3) 0.000(2) 0.013(2) -0.012(3)
C14 0.060(3) 0.070(3) 0.064(3) -0.001(3) 0.016(3) -0.005(3)
C15 0.069(4) 0.096(4) 0.060(3) -0.019(3) 0.017(3) -0.008(3)
C16 0.091(4) 0.093(4) 0.053(3) -0.019(3) 0.004(3) -0.019(3)
C17 0.093(5) 0.092(5) 0.090(4) -0.018(4) 0.011(4) -0.033(4)
C18 0.063(4) 0.101(5) 0.089(4) 0.013(4) -0.015(3) 0.011(3)
C20 0.099(5) 0.086(5) 0.082(4) 0.015(4) 0.020(4) 0.024(4)
C22 0.093(5) 0.067(4) 0.111(5) 0.000(4) 0.035(4) 0.011(3)
C26 0.069(4) 0.112(5) 0.086(4) 0.013(4) -0.006(3) 0.029(4)
O11 0.065(5) 0.055(4) 0.049(4) -0.001(3) 0.016(3) 0.000(4)
O13 0.064(6) 0.086(8) 0.056(6) -0.002(5) 0.016(4) -0.001(5)
O12 0.069(7) 0.085(9) 0.049(6) -0.028(7) -0.014(4) 0.008(6)
O15 0.140(8) 0.056(5) 0.074(5) 0.016(4) -0.041(5) -0.001(5)
O14 0.112(11) 0.40(3) 0.083(9) -0.110(14) 0.037(8) -0.134(16)
O16 0.207(12) 0.052(5) 0.101(7) 0.006(5) 0.072(8) 0.020(6)
O17 0.111(11) 0.152(18) 0.090(11) 0.066(11) 0.036(8) 0.048(11)
O18 0.069(8) 0.084(8) 0.094(10) 0.006(6) 0.033(7) 0.002(5)
O21 0.084(6) 0.066(6) 0.133(9) 0.017(6) -0.021(6) -0.017(5)
O22 0.063(6) 0.121(9) 0.078(6) 0.011(6) -0.002(5) -0.002(5)
O23 0.079(6) 0.188(11) 0.052(4) -0.041(6) -0.006(4) 0.002(7)
O24 0.103(7) 0.089(6) 0.076(5) -0.020(5) 0.000(5) -0.004(5)
O25 0.057(4) 0.079(5) 0.058(4) -0.004(4) -0.008(3) 0.012(4)
O26 0.136(10) 0.076(6) 0.098(7) -0.014(6) -0.072(7) -0.001(6)
O27 0.196(14) 0.133(11) 0.074(6) 0.025(7) 0.066(8) -0.006(10)
O28 0.125(8) 0.088(6) 0.090(6) -0.039(5) -0.030(5) 0.044(6)
OW 0.181(10) 0.213(11) 0.129(7) 0.000 0.000 0.027(8)

loop_
_atom_type_symbol
_atom_type_description
_atom_type_scat_dispersion_real
_atom_type_scat_dispersion_imag
_atom_type_scat_source
C C 0.0181 0.0091 'International Tables Vol C Tables 4.2.6.8 and 6.1.1.4'
H H 0.0000 0.0000 'International Tables Vol C Tables 4.2.6.8 and 6.1.1.4'
N N 0.0311 0.0180 'International Tables Vol C Tables 4.2.6.8 and 6.1.1.4'
O O 0.0492 0.0322 'International Tables Vol C Tables 4.2.6.8 and 6.1.1.4'
Cl Cl 0.3639 0.7018 'International Tables Vol C Tables 4.2.6.8 and 6.1.1.4'
Cu Cu -1.9646 0.5888 'International Tables Vol C Tables 4.2.6.8 and 6.1.1.4'

loop_
_geom_angle_atom_site_label_1
_geom_angle_atom_site_label_2
_geom_angle_atom_site_label_3
_geom_angle
_geom_angle_site_symmetry_1
_geom_angle_site_symmetry_3
_geom_angle_publ_flag
N4 Cu1 N2 147.38(18) . . ?
N4 Cu1 N1 86.1(2) . . ?
N2 Cu1 N1 85.19(19) . . ?
N4 Cu1 N3 86.96(18) . . ?
N2 Cu1 N3 86.10(16) . . ?
N1 Cu1 N3 151.80(18) . . ?
N4 Cu1 N5 108.06(18) . . ?
N2 Cu1 N5 102.28(16) . . ?
N1 Cu1 N5 126.92(16) . . ?
N3 Cu1 N5 81.17(15) . . ?
O15 Cl1 O14 66.3(11) . . ?
O15 Cl1 O18 86.6(7) . . ?
O14 Cl1 O18 113.1(8) . . ?
O15 Cl1 O17 141.6(10) . . ?
O14 Cl1 O17 114.1(12) . . ?
O18 Cl1 O17 123.0(11) . . ?
O15 Cl1 O12 124.0(8) . . ?
O14 Cl1 O12 118.9(9) . . ?
O18 Cl1 O12 126.7(9) . . ?
O17 Cl1 O12 19.1(14) . . ?
O15 Cl1 O13 115.0(6) . . ?
O14 Cl1 O13 125.3(9) . . ?
O18 Cl1 O13 28.5(5) . . ?
O17 Cl1 O13 96.1(10) . . ?
O12 Cl1 O13 104.6(8) . . ?
O15 Cl1 O11 106.8(6) . . ?
O14 Cl1 O11 41.6(12) . . ?
O18 Cl1 O11 107.8(7) . . ?
O17 Cl1 O11 88.0(10) . . ?
O12 Cl1 O11 103.1(8) . . ?
O13 Cl1 O11 100.0(6) . . ?
O15 Cl1 O16 51.7(5) . . ?
O14 Cl1 O16 104.6(12) . . ?
O18 Cl1 O16 102.4(7) . . ?
O17 Cl1 O16 94.9(9) . . ?
O12 Cl1 O16 75.7(8) . . ?
O13 Cl1 O16 117.6(7) . . ?
O11 Cl1 O16 141.7(6) . . ?
O22 Cl2 O27 146.3(8) . . ?
O22 Cl2 O23 117.1(6) . . ?
O27 Cl2 O23 95.8(8) . . ?
O22 Cl2 O25 93.6(5) . . ?
O27 Cl2 O25 113.8(7) . . ?
O23 Cl2 O25 51.0(5) . . ?
O22 Cl2 O28 78.2(7) . . ?
O27 Cl2 O28 108.5(7) . . ?
O23 Cl2 O28 71.0(6) . . ?
O25 Cl2 O28 109.1(5) . . ?
O22 Cl2 O21 113.3(6) . . ?
O27 Cl2 O21 44.3(6) . . ?
O23 Cl2 O21 107.7(7) . . ?
O25 Cl2 O21 152.4(5) . . ?
O28 Cl2 O21 72.7(6) . . ?
O22 Cl2 O26 38.3(5) . . ?
O27 Cl2 O26 112.0(8) . . ?
O23 Cl2 O26 150.1(7) . . ?
O25 Cl2 O26 105.1(5) . . ?
O28 Cl2 O26 108.2(6) . . ?
O21 Cl2 O26 100.1(6) . . ?
O22 Cl2 O24 111.4(6) . . ?
O27 Cl2 O24 62.8(7) . . ?
O23 Cl2 O24 104.5(5) . . ?
O25 Cl2 O24 72.7(5) . . ?
O28 Cl2 O24 170.3(6) . . ?
O21 Cl2 O24 101.2(6) . . ?
O26 Cl2 O24 80.0(6) . . ?
C11 N3 C12 111.3(4) . . ?
C11 N3 C16 112.5(4) . . ?
C12 N3 C16 112.9(4) . . ?
C11 N3 Cu1 110.7(3) . . ?
C12 N3 Cu1 106.1(3) . . ?
C16 N3 Cu1 102.7(3) . . ?
C14 N2 C18 114.6(4) . . ?
C14 N2 Cu1 101.9(3) . . ?
C18 N2 Cu1 109.2(4) . . ?
C31 N5 C4 119.2(4) . . ?
C31 N5 Cu1 113.0(3) . . ?
C4 N5 Cu1 127.1(3) . . ?
N5 C4 C7 119.2(4) . . ?
N5 C4 C29 121.3(4) . . ?
C7 C4 C29 119.4(4) . . ?
N5 C31 C6 122.1(5) . . ?
N5 C31 C11 116.8(5) . . ?
C6 C31 C11 121.0(4) . . ?
C17 N4 C22 116.2(5) . . ?
C17 N4 Cu1 109.5(4) . . ?
C22 N4 Cu1 105.1(4) . . ?
C6 C30 C29 119.4(5) . . ?
C30 C6 C31 120.1(5) . . ?
C13 C7 C4 120.4(5) . . ?
C4 C29 C30 117.8(5) . . ?
C4 C29 C10 118.1(5) . . ?
C30 C29 C10 124.1(5) . . ?
C20 N1 C26 115.4(5) . . ?
C20 N1 Cu1 107.9(4) . . ?
C26 N1 Cu1 103.3(3) . . ?
C15 C10 C29 121.4(5) . . ?
N3 C11 C31 111.9(4) . . ?
N3 C12 C14 109.8(4) . . ?
C7 C13 C15 121.0(5) . . ?
N2 C14 C12 107.8(4) . . ?
C10 C15 C13 119.8(5) . . ?
N3 C16 C17 110.1(4) . . ?
N4 C17 C16 110.9(5) . . ?
N2 C18 C26 108.8(5) . . ?
N1 C20 C22 110.2(5) . . ?
C20 C22 N4 108.2(5) . . ?
N1 C26 C18 107.3(5) . . ?
O14 O11 Cl1 54.8(9) . . ?
O18 O13 Cl1 62.0(17) . . ?
Cl1 O15 O16 77.8(6) . . ?
Cl1 O15 O14 57.8(8) . . ?
O16 O15 O14 117.7(9) . . ?
Cl1 O15 O18 48.4(5) . . ?
O16 O15 O18 95.4(9) . . ?
O14 O15 O18 86.3(10) . . ?
O11 O14 Cl1 83.5(16) . . ?
O11 O14 O15 137.4(17) . . ?
Cl1 O14 O15 55.9(6) . . ?
O15 O16 Cl1 50.4(4) . . ?
O13 O18 Cl1 89.5(19) . . ?
O13 O18 O15 134(2) . . ?
Cl1 O18 O15 45.0(5) . . ?
O27 O21 Cl2 62.9(8) . . ?
O27 O21 O28 107.2(10) . . ?
Cl2 O21 O28 53.3(5) . . ?
O26 O22 Cl2 78.2(11) . . ?
O26 O22 O28 119.5(13) . . ?
Cl2 O22 O28 53.6(5) . . ?
O25 O23 Cl2 65.4(5) . . ?
O25 O23 O28 107.9(8) . . ?
Cl2 O23 O28 55.6(4) . . ?
O27 O24 Cl2 53.9(5) . . ?
O27 O24 O25 92.3(6) . . ?
Cl2 O24 O25 51.8(4) . . ?
O23 O25 Cl2 63.5(5) . . ?
O23 O25 O24 100.6(7) . . ?
Cl2 O25 O24 55.5(4) . . ?
O22 O26 Cl2 63.6(8) . . ?
O21 O27 Cl2 72.9(10) . . ?
O21 O27 O24 125.7(14) . . ?
Cl2 O27 O24 63.3(6) . . ?
Cl2 O28 O23 53.4(4) . . ?
Cl2 O28 O21 54.0(4) . . ?
O23 O28 O21 86.4(6) . . ?
Cl2 O28 O22 48.2(4) . . ?
O23 O28 O22 86.6(7) . . ?
O21 O28 O22 84.4(5) . . ?

loop_
_geom_bond_atom_site_label_1
_geom_bond_atom_site_label_2
_geom_bond_distance
_geom_bond_site_symmetry_2
_geom_bond_publ_flag
Cu1 N4 2.006(5) . ?
Cu1 N2 2.015(4) . ?
Cu1 N1 2.025(4) . ?
Cu1 N3 2.063(4) . ?
Cu1 N5 2.140(4) . ?
Cl1 O15 1.279(7) . ?
Cl1 O14 1.307(12) . ?
Cl1 O18 1.352(13) . ?
Cl1 O17 1.37(2) . ?
Cl1 O12 1.387(15) . ?
Cl1 O13 1.531(12) . ?
Cl1 O11 1.589(10) . ?
Cl1 O16 1.622(8) . ?
Cl2 O22 1.345(10) . ?
Cl2 O27 1.363(11) . ?
Cl2 O23 1.411(8) . ?
Cl2 O25 1.434(7) . ?
Cl2 O28 1.451(8) . ?
Cl2 O21 1.463(10) . ?
Cl2 O26 1.470(9) . ?
Cl2 O24 1.505(9) . ?
N3 C11 1.473(7) . ?
N3 C12 1.475(6) . ?
N3 C16 1.492(7) . ?
N2 C14 1.476(6) . ?
N2 C18 1.477(7) . ?
N5 C31 1.316(6) . ?
N5 C4 1.387(5) . ?
C4 C7 1.399(6) . ?
C4 C29 1.404(7) . ?
C31 C6 1.406(7) . ?
C31 C11 1.519(7) . ?
N4 C17 1.471(8) . ?
N4 C22 1.492(8) . ?
C30 C6 1.361(8) . ?
C30 C29 1.414(7) . ?
C7 C13 1.371(7) . ?
C29 C10 1.423(7) . ?
N1 C20 1.477(8) . ?
N1 C26 1.495(7) . ?
C10 C15 1.353(8) . ?
C12 C14 1.508(7) . ?
C13 C15 1.384(8) . ?
C16 C17 1.539(8) . ?
C18 C26 1.501(9) . ?
C20 C22 1.491(9) . ?
O11 O14 1.06(3) . ?
O13 O18 0.731(11) . ?
O15 O16 1.302(12) . ?
O15 O14 1.41(2) . ?
O15 O18 1.805(16) . ?
O21 O27 1.069(14) . ?
O21 O28 1.727(15) . ?
O22 O26 0.930(12) . ?
O22 O28 1.765(15) . ?
O23 O25 1.226(12) . ?
O23 O28 1.663(13) . ?
O24 O27 1.499(15) . ?
O24 O25 1.743(11) . ?
